data_1555847
loop_
_publ_author_name
'Peng, Yu'
'Xiao, Jian'
'Xu, Xiao-Bo'
'Duan, Shu-Ming'
'Ren, Li'
'Shao, Yong-Liang'
'Wang, Ya-Wen'

_publ_section_title
;
 Stereospecific Synthesis of Tetrahydronaphtho[2,3-b]furans Enabled by a
 Nickel-Promoted Tandem Reductive Cyclization.
;
_journal_issue 19
_journal_name_full 'Organic letters'
_journal_page_first 5170
_journal_page_last 5173
_journal_paper_doi 10.1021/acs.orglett.6b02665
_journal_volume 18
_journal_year 2016
_chemical_formula_sum 'C13 H14 O2'
_chemical_formula_weight 202.24
_space_group_IT_number 14
_space_group_name_Hall '-P 2yn'
_space_group_name_H-M_alt 'P 1 21/n 1'
_symmetry_cell_setting monoclinic
_symmetry_space_group_name_H-M 'P 1 21/n 1'
_atom_sites_solution_hydrogens geom
_atom_sites_solution_primary direct
_atom_sites_solution_secondary difmap
_audit_creation_method SHELXL-97
_cell_angle_alpha 90.00
_cell_angle_beta 100.317(6)
_cell_angle_gamma 90.00
_cell_formula_units_Z 4
_cell_length_a 6.8052(4)
_cell_length_b 10.2396(8)
_cell_length_c 15.2160(9)
_cell_measurement_reflns_used 1172
_cell_measurement_temperature 291.76(10)
_cell_measurement_theta_max 28.5255
_cell_measurement_theta_min 3.0353
_cell_volume 1043.15(12)
_computing_cell_refinement 'Bruker SAINT'
_computing_data_collection 'Bruker APEX2'
_computing_data_reduction 'Bruker SAINT'
_computing_molecular_graphics 'Bruker SHELXTL'
_computing_publication_material 'Bruker SHELXTL'
_computing_structure_refinement 'SHELXL-97 (Sheldrick, 2008)'
_computing_structure_solution 'SHELXS-97 (Sheldrick, 2008)'
_diffrn_ambient_temperature 291.76(10)
_diffrn_measured_fraction_theta_full 0.990
_diffrn_measured_fraction_theta_max 0.990
_diffrn_measurement_device_type 'Bruker APEX-II CCD'
_diffrn_measurement_method '\f and \w scans'
_diffrn_radiation_monochromator graphite
_diffrn_radiation_source 'fine-focus sealed tube'
_diffrn_radiation_type MoK\a
_diffrn_radiation_wavelength 0.71073
_diffrn_reflns_av_R_equivalents 0.0203
_diffrn_reflns_av_sigmaI/netI 0.0367
_diffrn_reflns_limit_h_max 8
_diffrn_reflns_limit_h_min -8
_diffrn_reflns_limit_k_max 12
_diffrn_reflns_limit_k_min -12
_diffrn_reflns_limit_l_max 18
_diffrn_reflns_limit_l_min -18
_diffrn_reflns_number 3359
_diffrn_reflns_theta_full 25.68
_diffrn_reflns_theta_max 25.68
_diffrn_reflns_theta_min 3.37
_exptl_absorpt_coefficient_mu 0.086
_exptl_absorpt_correction_T_max 0.980
_exptl_absorpt_correction_T_min 0.972
_exptl_absorpt_correction_type multi-scan
_exptl_absorpt_process_details SADABS
_exptl_crystal_colour colorless
_exptl_crystal_density_diffrn 1.288
_exptl_crystal_density_method 'not measured'
_exptl_crystal_description block
_exptl_crystal_F_000 432
_exptl_crystal_size_max 0.35
_exptl_crystal_size_mid 0.28
_exptl_crystal_size_min 0.24
_refine_diff_density_max 0.147
_refine_diff_density_min -0.182
_refine_diff_density_rms 0.036
_refine_ls_extinction_method none
_refine_ls_goodness_of_fit_ref 1.106
_refine_ls_hydrogen_treatment constr
_refine_ls_matrix_type full
_refine_ls_number_parameters 137
_refine_ls_number_reflns 1958
_refine_ls_number_restraints 0
_refine_ls_restrained_S_all 1.106
_refine_ls_R_factor_all 0.0656
_refine_ls_R_factor_gt 0.0478
_refine_ls_shift/su_max 0.000
_refine_ls_shift/su_mean 0.000
_refine_ls_structure_factor_coef Fsqd
_refine_ls_weighting_details 'calc w=1/[\s^2^(Fo^2^)+(0.0387P)^2^+0.3265P] where P=(Fo^2^+2Fc^2^)/3'
_refine_ls_weighting_scheme calc
_refine_ls_wR_factor_gt 0.1127
_refine_ls_wR_factor_ref 0.1240
_reflns_number_gt 1458
_reflns_number_total 1958
_reflns_threshold_expression >2sigma(I)
_cod_data_source_file ol6b02665_si_005.cif
_cod_data_source_block xuxiaobo0915
_cod_original_sg_symbol_H-M P2(1)/n
_cod_database_code 1555847

loop_
_symmetry_equiv_pos_as_xyz
'x, y, z'
'-x+1/2, y+1/2, -z+1/2'
'-x, -y, -z'
'x-1/2, -y-1/2, z-1/2'

loop_
_atom_site_label
_atom_site_type_symbol
_atom_site_fract_x
_atom_site_fract_y
_atom_site_fract_z
_atom_site_U_iso_or_equiv
_atom_site_adp_type
_atom_site_occupancy
_atom_site_symmetry_multiplicity
_atom_site_calc_flag
_atom_site_refinement_flags
O1 O 0.4758(2) 0.34395(14) 0.51333(9) 0.0491(4) Uani 1 1 d .
O2 O 0.1931(2) 0.23360(18) 0.47036(12) 0.0719(5) Uani 1 1 d .
C1 C 0.3428(3) 0.2487(2) 0.52471(15) 0.0497(5) Uani 1 1 d .
C2 C 0.4153(3) 0.1759(2) 0.61011(14) 0.0500(6) Uani 1 1 d .
H2A H 0.3937 0.0827 0.6022 0.060 Uiso 1 1 calc R
H2B H 0.3493 0.2064 0.6577 0.060 Uiso 1 1 calc R
C3 C 0.6380(3) 0.2086(2) 0.62939(12) 0.0390(5) Uani 1 1 d .
C4 C 0.7447(3) 0.2163(2) 0.72635(13) 0.0452(5) Uani 1 1 d .
H4A H 0.6577 0.2574 0.7622 0.054 Uiso 1 1 calc R
H4B H 0.7750 0.1289 0.7493 0.054 Uiso 1 1 calc R
C5 C 0.9367(3) 0.2942(2) 0.73401(12) 0.0398(5) Uani 1 1 d .
C6 C 1.0844(3) 0.2800(2) 0.80979(13) 0.0491(6) Uani 1 1 d .
H6 H 1.0651 0.2203 0.8535 0.059 Uiso 1 1 calc R
C7 C 1.2586(3) 0.3522(3) 0.82168(15) 0.0568(6) Uani 1 1 d .
H7 H 1.3561 0.3395 0.8722 0.068 Uiso 1 1 calc R
C8 C 1.2871(3) 0.4426(2) 0.75875(15) 0.0542(6) Uani 1 1 d .
H8 H 1.4025 0.4931 0.7671 0.065 Uiso 1 1 calc R
C9 C 1.1441(3) 0.4582(2) 0.68314(14) 0.0495(5) Uani 1 1 d .
H9 H 1.1648 0.5195 0.6406 0.059 Uiso 1 1 calc R
C10 C 0.9697(3) 0.3846(2) 0.66874(12) 0.0395(5) Uani 1 1 d .
C11 C 0.8229(3) 0.4024(2) 0.58170(13) 0.0449(5) Uani 1 1 d .
H11A H 0.8097 0.4944 0.5664 0.054 Uiso 1 1 calc R
H11B H 0.8700 0.3567 0.5337 0.054 Uiso 1 1 calc R
C12 C 0.6262(3) 0.3485(2) 0.59437(13) 0.0395(5) Uani 1 1 d .
H12 H 0.5751 0.4037 0.6378 0.047 Uiso 1 1 calc R
C13 C 0.7489(3) 0.1163(2) 0.57608(14) 0.0520(6) Uani 1 1 d .
H13A H 0.6887 0.1199 0.5141 0.078 Uiso 1 1 calc R
H13B H 0.7412 0.0287 0.5977 0.078 Uiso 1 1 calc R
H13C H 0.8863 0.1423 0.5830 0.078 Uiso 1 1 calc R

loop_
_atom_site_aniso_label
_atom_site_aniso_U_11
_atom_site_aniso_U_22
_atom_site_aniso_U_33
_atom_site_aniso_U_23
_atom_site_aniso_U_13
_atom_site_aniso_U_12
O1 0.0426(8) 0.0503(9) 0.0488(8) 0.0071(7) -0.0072(6) -0.0012(7)
O2 0.0489(10) 0.0794(13) 0.0776(12) -0.0062(10) -0.0155(9) -0.0085(9)
C1 0.0411(12) 0.0468(13) 0.0589(13) -0.0074(11) 0.0022(10) 0.0000(10)
C2 0.0501(13) 0.0465(13) 0.0538(13) -0.0014(10) 0.0102(10) -0.0083(10)
C3 0.0401(10) 0.0382(11) 0.0391(10) 0.0010(9) 0.0078(8) 0.0004(9)
C4 0.0479(12) 0.0480(13) 0.0398(11) 0.0064(9) 0.0080(9) 0.0015(10)
C5 0.0414(11) 0.0430(12) 0.0344(10) -0.0039(9) 0.0055(8) 0.0071(9)
C6 0.0544(13) 0.0571(14) 0.0342(10) 0.0002(10) 0.0034(9) 0.0125(11)
C7 0.0458(13) 0.0773(18) 0.0426(12) -0.0173(12) -0.0052(10) 0.0136(12)
C8 0.0420(12) 0.0651(16) 0.0541(13) -0.0197(12) 0.0053(10) -0.0033(11)
C9 0.0444(12) 0.0506(13) 0.0529(12) -0.0043(11) 0.0075(10) -0.0029(10)
C10 0.0371(11) 0.0407(12) 0.0398(10) -0.0022(9) 0.0047(8) 0.0039(9)
C11 0.0451(12) 0.0421(12) 0.0453(11) 0.0097(10) 0.0018(9) -0.0010(10)
C12 0.0359(10) 0.0419(11) 0.0382(10) 0.0000(9) -0.0002(8) 0.0027(9)
C13 0.0600(14) 0.0438(13) 0.0515(12) -0.0029(10) 0.0080(11) 0.0070(11)

loop_
_atom_type_symbol
_atom_type_description
_atom_type_scat_dispersion_real
_atom_type_scat_dispersion_imag
_atom_type_scat_source
C C 0.0033 0.0016 'International Tables Vol C Tables 4.2.6.8 and 6.1.1.4'
H H 0.0000 0.0000 'International Tables Vol C Tables 4.2.6.8 and 6.1.1.4'
O O 0.0106 0.0060 'International Tables Vol C Tables 4.2.6.8 and 6.1.1.4'

loop_
_geom_angle_atom_site_label_1
_geom_angle_atom_site_label_2
_geom_angle_atom_site_label_3
_geom_angle
C1 O1 C12 107.32(15)
O2 C1 O1 120.4(2)
O2 C1 C2 129.6(2)
O1 C1 C2 110.00(17)
C1 C2 C3 102.61(17)
C4 C3 C12 105.97(16)
C4 C3 C2 118.76(16)
C12 C3 C2 98.64(16)
C4 C3 C13 110.51(17)
C12 C3 C13 113.28(16)
C2 C3 C13 109.23(17)
C5 C4 C3 110.85(16)
C6 C5 C10 118.05(19)
C6 C5 C4 119.47(19)
C10 C5 C4 122.44(17)
C7 C6 C5 121.8(2)
C8 C7 C6 119.7(2)
C7 C8 C9 119.7(2)
C8 C9 C10 121.7(2)
C9 C10 C5 119.07(18)
C9 C10 C11 118.80(18)
C5 C10 C11 122.12(17)
C12 C11 C10 107.92(16)
O1 C12 C11 114.42(16)
O1 C12 C3 104.53(15)
C11 C12 C3 113.62(16)

loop_
_geom_bond_atom_site_label_1
_geom_bond_atom_site_label_2
_geom_bond_distance
O1 C1 1.362(3)
O1 C12 1.456(2)
O2 C1 1.202(2)
C1 C2 1.503(3)
C2 C3 1.528(3)
C3 C4 1.525(3)
C3 C12 1.525(3)
C3 C13 1.530(3)
C4 C5 1.517(3)
C5 C6 1.395(3)
C5 C10 1.405(3)
C6 C7 1.381(3)
C7 C8 1.370(3)
C8 C9 1.377(3)
C9 C10 1.390(3)
C10 C11 1.520(3)
C11 C12 1.492(3)
